data_1545438
loop_
_publ_author_name
'Senadi, Gopal Chandru'
'Lu, Ting-Yi'
'Dhandabani, Ganesh Kumar'
'Wang, Jeh-Jeng'

_publ_section_title
;
 Palladium-Catalyzed Double-Isocyanide Insertion via Oxidative N-O
 Cleavage of Acetyl Oximes: Syntheses of 2H-Pyrrol-2-imines.
;
_journal_issue 5
_journal_name_full 'Organic letters'
_journal_page_first 1172
_journal_page_last 1175
_journal_paper_doi 10.1021/acs.orglett.7b00208
_journal_volume 19
_journal_year 2017
_chemical_formula_moiety 'C12 H9 N O2'
_chemical_formula_sum 'C12 H9 N O2'
_chemical_formula_weight 199.20
_space_group_crystal_system monoclinic
_space_group_IT_number 14
_space_group_name_Hall '-P 2yn'
_space_group_name_H-M_alt 'P 1 21/n 1'
_symmetry_cell_setting monoclinic
_symmetry_space_group_name_Hall '-P 2yn'
_symmetry_space_group_name_H-M 'P 1 21/n 1'
_atom_sites_solution_hydrogens mixed
_audit_creation_method SHELXL-2014/7
_cell_angle_alpha 90
_cell_angle_beta 103.624(7)
_cell_angle_gamma 90
_cell_formula_units_Z 4
_cell_length_a 7.5190(6)
_cell_length_b 8.0121(6)
_cell_length_c 15.9597(11)
_cell_measurement_reflns_used 1576
_cell_measurement_temperature 297(2)
_cell_measurement_theta_max 25.3580
_cell_measurement_theta_min 3.6400
_cell_volume 934.41(12)
_computing_cell_refinement
; 
CrysAlis RED, Oxford Diffraction Ltd., 
Version 1.171.32.29 (release 10-06-2008 CrysAlis171 .NET) 
(compiled Jun 10 2008,16:49:55) 
;
_computing_data_collection
; 
CrysAlis CCD, Oxford Diffraction Ltd., 
Version 1.171.32.29 (release 10-06-2008 CrysAlis171 .NET) 
(compiled Jun 10 2008,16:49:55) 
;
_computing_data_reduction
; 
CrysAlis RED, Oxford Diffraction Ltd., 
Version 1.171.32.29 (release 10-06-2008 CrysAlis171 .NET) 
(compiled Jun 10 2008,16:49:55) 
;
_computing_molecular_graphics 'Bruker SHELXTL'
_computing_publication_material 'Bruker SHELXTL'
_computing_structure_refinement 'SHELXL-2014/7 (Sheldrick, 2014)'
_computing_structure_solution 'SHELXS-97 (Sheldrick 2008)'
_diffrn_ambient_temperature 297(2)
_diffrn_measured_fraction_theta_full 0.999
_diffrn_measured_fraction_theta_max 0.882
_diffrn_measurement_device_type 'CCD detector'
_diffrn_measurement_method '\w scans'
_diffrn_radiation_probe x-ray
_diffrn_radiation_type MoK\a
_diffrn_radiation_wavelength 0.71073
_diffrn_reflns_av_R_equivalents 0.0406
_diffrn_reflns_av_unetI/netI 0.0443
_diffrn_reflns_Laue_measured_fraction_full 0.999
_diffrn_reflns_Laue_measured_fraction_max 0.882
_diffrn_reflns_limit_h_max 6
_diffrn_reflns_limit_h_min -10
_diffrn_reflns_limit_k_max 10
_diffrn_reflns_limit_k_min -10
_diffrn_reflns_limit_l_max 21
_diffrn_reflns_limit_l_min -21
_diffrn_reflns_number 7347
_diffrn_reflns_point_group_measured_fraction_full 0.999
_diffrn_reflns_point_group_measured_fraction_max 0.882
_diffrn_reflns_theta_full 25.242
_diffrn_reflns_theta_max 29.308
_diffrn_reflns_theta_min 2.861
_exptl_absorpt_coefficient_mu 0.098
_exptl_absorpt_correction_T_max 1.00000
_exptl_absorpt_correction_T_min 0.97744
_exptl_absorpt_correction_type multi-scan
_exptl_absorpt_process_details
; 
CrysAlisPro, Agilent Technologies, 
Version 1.171.37.31 (release 14-01-2014 CrysAlis171 .NET) 
(compiled Jan 14 2014,18:38:05) 
Empirical absorption correction using spherical harmonics, 
 implemented in SCALE3 ABSPACK scaling algorithm. 
;
_exptl_crystal_colour red
_exptl_crystal_density_diffrn 1.416
_exptl_crystal_description parallelepiped
_exptl_crystal_F_000 416
_exptl_crystal_size_max 0.46
_exptl_crystal_size_mid 0.33
_exptl_crystal_size_min 0.20
_refine_diff_density_max 0.477
_refine_diff_density_min -0.332
_refine_diff_density_rms 0.047
_refine_ls_extinction_coef 0.020(6)
_refine_ls_extinction_expression Fc^*^=kFc[1+0.001xFc^2^\l^3^/sin(2\q)]^-1/4^
_refine_ls_extinction_method 'SHELXL-2014/7 (Sheldrick 2014'
_refine_ls_goodness_of_fit_ref 1.044
_refine_ls_hydrogen_treatment mixed
_refine_ls_matrix_type full
_refine_ls_number_parameters 141
_refine_ls_number_reflns 2251
_refine_ls_number_restraints 0
_refine_ls_restrained_S_all 1.044
_refine_ls_R_factor_all 0.1021
_refine_ls_R_factor_gt 0.0657
_refine_ls_shift/su_max 0.001
_refine_ls_shift/su_mean 0.000
_refine_ls_structure_factor_coef Fsqd
_refine_ls_weighting_details 'w=1/[\s^2^(Fo^2^)+(0.0957P)^2^+0.3151P] where P=(Fo^2^+2Fc^2^)/3'
_refine_ls_weighting_scheme calc
_refine_ls_wR_factor_gt 0.1739
_refine_ls_wR_factor_ref 0.2025
_reflns_Friedel_coverage 0.000
_reflns_number_gt 1458
_reflns_number_total 2251
_reflns_threshold_expression 'I > 2\s(I)'
_cod_data_source_file ol7b00208_si_004.cif
_cod_data_source_block rp1192
_cod_depositor_comments
;
The following automatic conversions were performed:

'_symmetry_cell_setting' value 'Monoclinic' changed to 'monoclinic'
according to
/home/data/users/saulius/crontab/automatic-downloads/current/ACS/lib/dictionaries/cif_core.dic
dictionary named 'cif_core.dic' version 2.4.2 from 2011-04-26.

Automatic conversion script
Id: cif_fix_values 4973 2017-02-22 13:04:09Z antanas 
;
_cod_original_sg_symbol_H-M P2(1)/n
_cod_database_code 1545438
_shelx_shelxl_version_number 2014/7
_shelx_space_group_comment
; 
The symmetry employed for this shelxl refinement is uniquely defined 
by the following loop, which should always be used as a source of 
symmetry information in preference to the above space-group names. 
They are only intended as comments. 
;

loop_
_space_group_symop_operation_xyz
'x, y, z'
'-x+1/2, y+1/2, -z+1/2'
'-x, -y, -z'
'x-1/2, -y-1/2, z-1/2'

loop_
_atom_site_label
_atom_site_type_symbol
_atom_site_fract_x
_atom_site_fract_y
_atom_site_fract_z
_atom_site_U_iso_or_equiv
_atom_site_adp_type
_atom_site_occupancy
_atom_site_site_symmetry_order
_atom_site_calc_flag
_atom_site_refinement_flags_posn
_atom_site_refinement_flags_adp
O1 O 0.0042(2) 0.4230(3) 0.11056(11) 0.0650(6) Uani 1 1 d . .
O2 O 0.2742(3) 0.4587(3) 0.27652(12) 0.0800(7) Uani 1 1 d . .
N N 0.2248(3) 0.5668(3) 0.06124(13) 0.0494(6) Uani 1 1 d . .
H0A H 0.169(4) 0.575(4) 0.008(2) 0.076(10) Uiso 1 1 d . .
C1 C 0.1525(3) 0.4916(3) 0.12132(15) 0.0477(6) Uani 1 1 d . .
C2 C 0.2981(3) 0.5106(3) 0.20813(15) 0.0509(6) Uani 1 1 d . .
C3 C 0.4472(3) 0.5973(3) 0.18626(14) 0.0447(6) Uani 1 1 d . .
C4 C 0.4005(3) 0.6279(3) 0.10028(13) 0.0388(5) Uani 1 1 d . .
C5 C 0.5165(3) 0.7135(3) 0.05389(13) 0.0383(5) Uani 1 1 d . .
C6 C 0.4601(3) 0.7583(3) -0.03288(14) 0.0455(6) Uani 1 1 d . .
H6A H 0.3425 0.7323 -0.0639 0.055 Uiso 1 1 calc R U
C7 C 0.5789(4) 0.8412(3) -0.07267(16) 0.0516(6) Uani 1 1 d . .
H7A H 0.5415 0.8709 -0.1305 0.062 Uiso 1 1 calc R U
C8 C 0.7533(4) 0.8797(3) -0.02636(17) 0.0543(7) Uani 1 1 d . .
H8A H 0.8332 0.9354 -0.0532 0.065 Uiso 1 1 calc R U
C9 C 0.8104(4) 0.8363(3) 0.05969(16) 0.0539(7) Uani 1 1 d . .
H9A H 0.9282 0.8636 0.0900 0.065 Uiso 1 1 calc R U
C10 C 0.6947(3) 0.7529(3) 0.10137(14) 0.0445(6) Uani 1 1 d . .
C11 C 0.7599(4) 0.6923(5) 0.19320(17) 0.0709(9) Uani 1 1 d . .
H11A H 0.8245 0.5878 0.1922 0.085 Uiso 1 1 calc R U
H11B H 0.8476 0.7724 0.2244 0.085 Uiso 1 1 calc R U
C12 C 0.6196(4) 0.6660(4) 0.24175(16) 0.0681(9) Uani 1 1 d . .
H12A H 0.5933 0.7713 0.2663 0.082 Uiso 1 1 calc R U
H12B H 0.6659 0.5893 0.2889 0.082 Uiso 1 1 calc R U

loop_
_atom_site_aniso_label
_atom_site_aniso_U_11
_atom_site_aniso_U_22
_atom_site_aniso_U_33
_atom_site_aniso_U_23
_atom_site_aniso_U_13
_atom_site_aniso_U_12
O1 0.0437(11) 0.0977(16) 0.0510(11) 0.0107(9) 0.0057(8) -0.0147(10)
O2 0.0718(14) 0.128(2) 0.0395(10) 0.0128(11) 0.0115(9) -0.0259(13)
N 0.0389(11) 0.0710(15) 0.0347(10) 0.0047(10) 0.0012(8) -0.0077(9)
C1 0.0388(13) 0.0605(15) 0.0421(13) 0.0013(11) 0.0062(10) 0.0012(11)
C2 0.0459(14) 0.0689(17) 0.0376(12) -0.0011(11) 0.0090(10) -0.0028(12)
C3 0.0419(13) 0.0566(14) 0.0340(11) -0.0046(9) 0.0057(9) -0.0008(10)
C4 0.0381(12) 0.0396(12) 0.0370(11) -0.0041(9) 0.0052(9) 0.0038(9)
C5 0.0390(12) 0.0375(11) 0.0368(11) -0.0026(9) 0.0060(9) 0.0018(9)
C6 0.0451(13) 0.0519(14) 0.0366(12) -0.0001(10) 0.0040(9) -0.0002(10)
C7 0.0619(16) 0.0525(15) 0.0387(12) 0.0024(11) 0.0086(11) -0.0041(12)
C8 0.0588(16) 0.0523(15) 0.0539(15) 0.0026(12) 0.0174(12) -0.0093(12)
C9 0.0455(14) 0.0616(16) 0.0515(14) 0.0004(12) 0.0051(11) -0.0079(12)
C10 0.0415(13) 0.0500(14) 0.0397(12) 0.0000(10) 0.0048(10) -0.0012(10)
C11 0.0509(16) 0.107(2) 0.0462(14) 0.0113(15) -0.0047(12) -0.0164(16)
C12 0.0581(17) 0.101(2) 0.0396(13) 0.0001(14) -0.0004(12) -0.0225(16)

loop_
_atom_type_symbol
_atom_type_description
_atom_type_scat_dispersion_real
_atom_type_scat_dispersion_imag
_atom_type_scat_source
C C 0.0033 0.0016 'International Tables Vol C Tables 4.2.6.8 and 6.1.1.4'
H H 0.0000 0.0000 'International Tables Vol C Tables 4.2.6.8 and 6.1.1.4'
N N 0.0061 0.0033 'International Tables Vol C Tables 4.2.6.8 and 6.1.1.4'
O O 0.0106 0.0060 'International Tables Vol C Tables 4.2.6.8 and 6.1.1.4'

loop_
_geom_angle_atom_site_label_1
_geom_angle_atom_site_label_2
_geom_angle_atom_site_label_3
_geom_angle
C1 N C4 109.5(2)
O1 C1 N 127.5(2)
O1 C1 C2 126.7(2)
N C1 C2 105.8(2)
O2 C2 C3 132.3(2)
O2 C2 C1 122.8(2)
C3 C2 C1 104.9(2)
C4 C3 C2 107.7(2)
C4 C3 C12 121.0(2)
C2 C3 C12 131.0(2)
C3 C4 N 112.1(2)
C3 C4 C5 124.1(2)
N C4 C5 123.72(19)
C6 C5 C10 120.2(2)
C6 C5 C4 123.5(2)
C10 C5 C4 116.30(19)
C7 C6 C5 120.1(2)
C8 C7 C6 119.8(2)
C7 C8 C9 120.6(2)
C10 C9 C8 121.0(2)
C9 C10 C5 118.3(2)
C9 C10 C11 121.6(2)
C5 C10 C11 119.9(2)
C12 C11 C10 116.7(2)
C11 C12 C3 111.9(2)

loop_
_geom_bond_atom_site_label_1
_geom_bond_atom_site_label_2
_geom_bond_distance
O1 C1 1.219(3)
O2 C2 1.220(3)
N C1 1.350(3)
N C4 1.409(3)
C1 C2 1.558(3)
C2 C3 1.430(4)
C3 C4 1.356(3)
C3 C12 1.492(3)
C4 C5 1.443(3)
C5 C6 1.396(3)
C5 C10 1.411(3)
C6 C7 1.382(3)
C7 C8 1.380(4)
C8 C9 1.383(4)
C9 C10 1.385(3)
C10 C11 1.512(3)
C11 C12 1.464(4)
